data_7055768
loop_
_publ_author_name
'J\"urgens, Eva'
'Buys, Kai N.'
'Schmidt, Anna-Theresa'
'Furfari, Samantha K.'
'Cole, Marcus L.'
'Moser, Michael'
'Rominger, Frank'
'Kunz, Doris'

_publ_section_title
;
 Optimised synthesis of monoanionic bis(NHC)-pincer ligand precursors and
 their Li-complexes
;
_journal_issue 11
_journal_name_full 'New J. Chem.'
_journal_page_first 9160
_journal_paper_doi 10.1039/C6NJ01941B
_journal_volume 40
_journal_year 2016
_chemical_formula_moiety 'C38 H39 N5, 2(B F4)'
_chemical_formula_sum 'C38 H39 B2 F8 N5'
_chemical_formula_weight 739.36
_chemical_name_common HbimcaPh2HBF4
_chemical_name_systematic '3,6-Di-tert-butyl-1,8-bis(3-phenylimidazolium)carbazole bis(tetrafluoroborate)'
_space_group_crystal_system orthorhombic
_space_group_IT_number 57
_space_group_name_Hall '-P 2c 2b'
_space_group_name_H-M_alt 'P b c m'
_symmetry_space_group_name_Hall '-P 2c 2b'
_symmetry_space_group_name_H-M 'P b c m'
_atom_sites_solution_hydrogens mixed
_audit_creation_method SHELXL-2014/7
_audit_update_record
;
2016-04-05 deposited with the CCDC.
2016-09-06 downloaded from the CCDC.
;
_cell_angle_alpha 90
_cell_angle_beta 90
_cell_angle_gamma 90
_cell_formula_units_Z 4
_cell_length_a 15.331(2)
_cell_length_b 10.6223(14)
_cell_length_c 25.494(3)
_cell_measurement_reflns_used 3797
_cell_measurement_temperature 100(2)
_cell_measurement_theta_max 29.011
_cell_measurement_theta_min 2.078
_cell_volume 4151.7(9)
_computing_cell_refinement 'Bruker SAINT'
_computing_data_collection 'Bruker APEX2'
_computing_data_reduction 'Bruker SAINT'
_computing_molecular_graphics 'Bruker SHELXTL'
_computing_publication_material 'Bruker SHELXTL'
_computing_structure_refinement 'SHELXL-2013 (Sheldrick, 2013)'
_computing_structure_solution 'SHELXS-97 (Sheldrick, 2008)'
_diffrn_ambient_temperature 100(2)
_diffrn_measured_fraction_theta_full 0.999
_diffrn_measured_fraction_theta_max 0.995
_diffrn_measurement_device_type 'Bruker APEX-II DUO CCD'
_diffrn_measurement_method 'phi and omega scans'
_diffrn_radiation_type MoK\a
_diffrn_radiation_wavelength 0.71073
_diffrn_reflns_av_R_equivalents 0.1030
_diffrn_reflns_av_unetI/netI 0.0398
_diffrn_reflns_Laue_measured_fraction_full 0.999
_diffrn_reflns_Laue_measured_fraction_max 0.995
_diffrn_reflns_limit_h_max 20
_diffrn_reflns_limit_h_min -20
_diffrn_reflns_limit_k_max 14
_diffrn_reflns_limit_k_min -14
_diffrn_reflns_limit_l_max 34
_diffrn_reflns_limit_l_min -34
_diffrn_reflns_number 89380
_diffrn_reflns_point_group_measured_fraction_full 0.999
_diffrn_reflns_point_group_measured_fraction_max 0.995
_diffrn_reflns_theta_full 25.242
_diffrn_reflns_theta_max 29.011
_diffrn_reflns_theta_min 2.078
_diffrn_source microsource
_exptl_absorpt_coefficient_mu 0.095
_exptl_absorpt_correction_T_max 1.000
_exptl_absorpt_correction_T_min 0.887
_exptl_absorpt_correction_type numerical
_exptl_absorpt_process_details
;
SADABS. Ver. 2014/5. (Krause, L., Herbst-Irmer, R., Sheldrick, G. M. 
& Stalke, D. (2015). J. Appl. Crystallogr. 48.)
;
_exptl_crystal_colour colourless
_exptl_crystal_density_diffrn 1.183
_exptl_crystal_description plate
_exptl_crystal_F_000 1536
_exptl_crystal_recrystallization_method 'Re-crystallisation from solvent'
_exptl_crystal_size_max 0.025
_exptl_crystal_size_mid 0.015
_exptl_crystal_size_min 0.011
_exptl_transmission_factor_max 1.0000
_exptl_transmission_factor_min 0.8878
_refine_diff_density_max 0.382
_refine_diff_density_min -0.264
_refine_diff_density_rms 0.053
_refine_ls_extinction_method none
_refine_ls_goodness_of_fit_ref 1.078
_refine_ls_hydrogen_treatment mixed
_refine_ls_matrix_type full
_refine_ls_number_parameters 255
_refine_ls_number_reflns 5633
_refine_ls_number_restraints 0
_refine_ls_restrained_S_all 1.078
_refine_ls_R_factor_all 0.1015
_refine_ls_R_factor_gt 0.0636
_refine_ls_shift/su_max 0.000
_refine_ls_shift/su_mean 0.000
_refine_ls_structure_factor_coef Fsqd
_refine_ls_weighting_details 'w=1/[\s^2^(Fo^2^)+(0.0264P)^2^+5.3279P] where P=(Fo^2^+2Fc^2^)/3'
_refine_ls_weighting_scheme calc
_refine_ls_wR_factor_gt 0.1224
_refine_ls_wR_factor_ref 0.1379
_reflns_Friedel_coverage 0.000
_reflns_number_gt 3797
_reflns_number_total 5633
_reflns_threshold_expression 'I > 2\s(I)'
_cod_data_source_file c6nj01941b2.cif
_cod_data_source_block phbimca_kwt_sq
_cod_depositor_comments 'Adding full bibliography for 7055764--7055771.cif.'
_cod_database_code 7055768
_shelx_shelxl_version_number 2014/7
_shelx_space_group_comment
;
The symmetry employed for this shelxl refinement is uniquely defined
by the following loop, which should always be used as a source of
symmetry information in preference to the above space-group names.
They are only intended as comments.
;
_shelx_estimated_absorpt_t_min 0.998
_shelx_estimated_absorpt_t_max 0.999
_shelxl_version_number 2013-4
_solvent_exptl_crystal_recrystallization_method Isoproanol

loop_
_space_group_symop_operation_xyz
'x, y, z'
'x, -y+1/2, -z'
'-x, y+1/2, -z+1/2'
'-x, -y, z+1/2'
'-x, -y, -z'
'-x, y-1/2, z'
'x, -y-1/2, z-1/2'
'x, y, -z-1/2'

loop_
_atom_site_label
_atom_site_type_symbol
_atom_site_fract_x
_atom_site_fract_y
_atom_site_fract_z
_atom_site_U_iso_or_equiv
_atom_site_adp_type
_atom_site_occupancy
_atom_site_site_symmetry_order
_atom_site_calc_flag
_atom_site_refinement_flags_posn
_atom_site_refinement_flags_adp
_atom_site_refinement_flags_occupancy
F1 F 0.55849(11) 0.27271(13) 0.54317(5) 0.0466(4) Uani 1 1 d . . .
C100 C 0.46955(15) -0.0233(2) 0.40409(8) 0.0270(5) Uani 1 1 d . . .
C311 C 0.9016(3) 0.2412(3) 0.42558(13) 0.0870(14) Uani 1 1 d . . .
H31A H 0.9477 0.2552 0.4515 0.131 Uiso 1 1 calc R U .
H31B H 0.8454 0.2674 0.4403 0.131 Uiso 1 1 calc R U .
H31C H 0.9140 0.2906 0.3940 0.131 Uiso 1 1 calc R U .
F2 F 0.66241(10) 0.35504(14) 0.49009(6) 0.0514(4) Uani 1 1 d . . .
N2 N 0.44698(11) 0.08441(15) 0.37643(6) 0.0223(4) Uani 1 1 d . . .
F3 F 0.38832(9) -0.13662(13) 0.20532(5) 0.0382(3) Uani 1 1 d . . .
N3 N 0.64125(16) 0.0642(2) 0.2500 0.0195(5) Uani 1 2 d S T P
H3N H 0.587(2) 0.053(3) 0.2500 0.023 Uiso 1 2 d S U P
F4 F 0.45731(11) 0.02018(16) 0.2500 0.0274(4) Uani 1 2 d S T P
F5 F 0.51231(13) -0.17924(18) 0.2500 0.0399(5) Uani 1 2 d S T P
N1 N 0.58465(11) 0.05354(15) 0.36398(6) 0.0212(3) Uani 1 1 d . . .
C1 C 0.19731(15) 0.2447(2) 0.37252(11) 0.0410(6) Uani 1 1 d . . .
H1 H 0.1405 0.2804 0.3717 0.049 Uiso 1 1 calc R U .
C2 C 0.25165(15) 0.2562(2) 0.32962(10) 0.0359(5) Uani 1 1 d . . .
H2 H 0.2324 0.3012 0.2996 0.043 Uiso 1 1 calc R U .
C3 C 0.33441(14) 0.2024(2) 0.33016(8) 0.0290(5) Uani 1 1 d . . .
H3 H 0.3717 0.2090 0.3005 0.035 Uiso 1 1 calc R U .
C60 C 0.51805(12) 0.12955(18) 0.35287(7) 0.0206(4) Uani 1 1 d . . .
H60 H 0.5207 0.2032 0.3318 0.025 Uiso 1 1 calc R U .
C7 C 0.67342(13) 0.06939(19) 0.34697(7) 0.0208(4) Uani 1 1 d . . .
C70 C 0.36129(13) 0.13915(19) 0.37470(8) 0.0241(4) Uani 1 1 d . . .
C8 C 0.69408(13) 0.07104(18) 0.29379(7) 0.0204(4) Uani 1 1 d . . .
C9 C 0.30800(16) 0.1281(2) 0.41834(9) 0.0382(6) Uani 1 1 d . . .
H9 H 0.3276 0.0851 0.4488 0.046 Uiso 1 1 calc R U .
C10 C 0.22543(17) 0.1812(3) 0.41661(11) 0.0476(7) Uani 1 1 d . . .
H10 H 0.1878 0.1737 0.4461 0.057 Uiso 1 1 calc R U .
C11 C 0.55480(15) -0.04207(19) 0.39653(7) 0.0259(4) Uani 1 1 d . . .
H11 H 0.5888 -0.1086 0.4108 0.031 Uiso 1 1 calc R U .
C12 C 0.73916(14) 0.07778(19) 0.38393(7) 0.0255(4) Uani 1 1 d . . .
H12 H 0.7243 0.0780 0.4201 0.031 Uiso 1 1 calc R U .
C13 C 0.82746(14) 0.0860(2) 0.36929(8) 0.0259(4) Uani 1 1 d . . .
C14 C 0.84818(13) 0.08693(19) 0.31600(8) 0.0244(4) Uani 1 1 d . . .
H14 H 0.9074 0.0915 0.3053 0.029 Uiso 1 1 calc R U .
C15 C 0.78231(13) 0.08110(19) 0.27850(7) 0.0224(4) Uani 1 1 d . . .
C16 C 0.89789(16) 0.1018(2) 0.41149(8) 0.0362(5) Uani 1 1 d . . .
C17 C 0.98666(17) 0.0576(4) 0.39130(10) 0.0737(12) Uani 1 1 d . . .
H17A H 0.9817 -0.0289 0.3783 0.111 Uiso 1 1 calc R U .
H17B H 1.0293 0.0604 0.4199 0.111 Uiso 1 1 calc R U .
H17C H 1.0059 0.1129 0.3628 0.111 Uiso 1 1 calc R U .
H101 H 0.4263(15) -0.070(2) 0.4240(9) 0.034(6) Uiso 1 1 d . . .
C19 C 0.87649(16) 0.0254(3) 0.46087(9) 0.0421(6) Uani 1 1 d . . .
H19A H 0.8717 -0.0639 0.4517 0.063 Uiso 1 1 calc R U .
H19B H 0.8211 0.0547 0.4756 0.063 Uiso 1 1 calc R U .
H19C H 0.9230 0.0367 0.4868 0.063 Uiso 1 1 calc R U .
B1 B 0.6105(2) 0.2500 0.5000 0.0278(7) Uani 1 2 d S T P
B2 B 0.4352(2) -0.1085(3) 0.2500 0.0211(6) Uani 1 2 d S T P

loop_
_atom_site_aniso_label
_atom_site_aniso_U_11
_atom_site_aniso_U_22
_atom_site_aniso_U_33
_atom_site_aniso_U_23
_atom_site_aniso_U_13
_atom_site_aniso_U_12
F1 0.0815(11) 0.0304(7) 0.0279(7) 0.0004(6) 0.0170(7) 0.0097(7)
C100 0.0372(13) 0.0231(10) 0.0208(9) 0.0034(8) 0.0038(9) -0.0006(9)
C311 0.146(4) 0.0548(19) 0.060(2) 0.0036(16) -0.065(2) -0.031(2)
F2 0.0527(9) 0.0491(9) 0.0524(9) 0.0265(7) -0.0177(7) -0.0191(8)
N2 0.0294(9) 0.0212(8) 0.0163(7) 0.0010(6) 0.0021(7) 0.0001(7)
F3 0.0513(9) 0.0352(7) 0.0281(6) -0.0033(6) -0.0111(6) -0.0039(7)
N3 0.0169(11) 0.0272(12) 0.0145(10) 0.000 0.000 0.0017(10)
F4 0.0292(9) 0.0225(8) 0.0304(9) 0.000 0.000 0.0003(7)
F5 0.0353(11) 0.0318(10) 0.0525(12) 0.000 0.000 0.0107(9)
N1 0.0285(9) 0.0210(8) 0.0141(7) 0.0000(6) 0.0011(6) 0.0013(7)
C1 0.0252(12) 0.0421(14) 0.0556(16) 0.0031(12) 0.0064(11) 0.0054(11)
C2 0.0342(13) 0.0328(12) 0.0406(13) 0.0037(10) -0.0024(10) 0.0030(11)
C3 0.0284(12) 0.0299(11) 0.0288(11) 0.0013(9) 0.0024(9) 0.0004(9)
C60 0.0250(10) 0.0209(9) 0.0159(8) 0.0004(7) 0.0019(7) 0.0014(8)
C7 0.0215(10) 0.0229(10) 0.0181(8) 0.0006(7) 0.0005(7) 0.0038(8)
C70 0.0240(10) 0.0221(10) 0.0260(10) -0.0007(8) 0.0024(8) -0.0009(8)
C8 0.0243(10) 0.0211(9) 0.0159(8) 0.0001(7) -0.0020(7) 0.0022(8)
C9 0.0361(13) 0.0465(14) 0.0321(12) 0.0083(11) 0.0093(10) 0.0049(11)
C10 0.0379(15) 0.0589(17) 0.0459(15) 0.0090(13) 0.0163(12) 0.0088(13)
C11 0.0376(12) 0.0225(10) 0.0175(9) 0.0043(8) 0.0013(8) 0.0025(9)
C12 0.0340(12) 0.0276(11) 0.0149(8) -0.0003(8) -0.0019(8) 0.0029(9)
C13 0.0298(11) 0.0273(11) 0.0206(9) 0.0007(8) -0.0060(8) 0.0018(9)
C14 0.0209(10) 0.0278(11) 0.0246(9) 0.0003(8) -0.0019(8) -0.0001(8)
C15 0.0264(10) 0.0235(10) 0.0173(9) -0.0003(7) -0.0001(8) 0.0012(8)
C16 0.0358(13) 0.0489(14) 0.0240(10) 0.0026(10) -0.0104(9) -0.0059(11)
C17 0.0268(14) 0.161(4) 0.0331(13) 0.0131(19) -0.0104(11) -0.0033(18)
C19 0.0363(13) 0.0646(17) 0.0255(11) 0.0074(11) -0.0101(10) -0.0022(13)
B1 0.038(2) 0.0263(17) 0.0186(14) 0.0050(13) 0.000 0.000
B2 0.0242(16) 0.0192(15) 0.0197(14) 0.000 0.000 0.0020(13)

loop_
_atom_type_symbol
_atom_type_description
_atom_type_scat_dispersion_real
_atom_type_scat_dispersion_imag
_atom_type_scat_source
C C 0.0033 0.0016 'International Tables Vol C Tables 4.2.6.8 and 6.1.1.4'
H H 0.0000 0.0000 'International Tables Vol C Tables 4.2.6.8 and 6.1.1.4'
N N 0.0061 0.0033 'International Tables Vol C Tables 4.2.6.8 and 6.1.1.4'
B B 0.0013 0.0007 'International Tables Vol C Tables 4.2.6.8 and 6.1.1.4'
F F 0.0171 0.0103 'International Tables Vol C Tables 4.2.6.8 and 6.1.1.4'

loop_
_geom_angle_atom_site_label_1
_geom_angle_atom_site_label_2
_geom_angle_atom_site_label_3
_geom_angle
_geom_angle_site_symmetry_1
_geom_angle_site_symmetry_3
C11 C100 N2 107.06(18) . .
C11 C100 H101 132.0(14) . .
N2 C100 H101 120.9(14) . .
C16 C311 H31A 109.5 . .
C16 C311 H31B 109.5 . .
H31A C311 H31B 109.5 . .
C16 C311 H31C 109.5 . .
H31A C311 H31C 109.5 . .
H31B C311 H31C 109.5 . .
C60 N2 C100 108.76(17) . .
C60 N2 C70 125.99(16) . .
C100 N2 C70 125.24(17) . .
C8 N3 C8 107.9(2) . 8_556
C8 N3 H3N 126.00(15) . .
C8 N3 H3N 126.00(15) 8_556 .
C60 N1 C11 108.52(17) . .
C60 N1 C7 126.17(16) . .
C11 N1 C7 125.28(17) . .
C10 C1 C2 120.0(2) . .
C10 C1 H1 120.0 . .
C2 C1 H1 120.0 . .
C1 C2 C3 120.4(2) . .
C1 C2 H2 119.8 . .
C3 C2 H2 119.8 . .
C70 C3 C2 118.7(2) . .
C70 C3 H3 120.7 . .
C2 C3 H3 120.7 . .
N1 C60 N2 108.22(17) . .
N1 C60 H60 125.9 . .
N2 C60 H60 125.9 . .
C12 C7 C8 119.80(18) . .
C12 C7 N1 119.46(17) . .
C8 C7 N1 120.68(17) . .
C3 C70 C9 121.7(2) . .
C3 C70 N2 119.62(18) . .
C9 C70 N2 118.69(19) . .
N3 C8 C7 130.77(19) . .
N3 C8 C15 110.04(17) . .
C7 C8 C15 119.19(17) . .
C10 C9 C70 118.6(2) . .
C10 C9 H9 120.7 . .
C70 C9 H9 120.7 . .
C1 C10 C9 120.7(2) . .
C1 C10 H10 119.7 . .
C9 C10 H10 119.7 . .
C100 C11 N1 107.44(18) . .
C100 C11 H11 126.3 . .
N1 C11 H11 126.3 . .
C7 C12 C13 121.64(18) . .
C7 C12 H12 119.2 . .
C13 C12 H12 119.2 . .
C14 C13 C12 118.54(18) . .
C14 C13 C16 121.47(19) . .
C12 C13 C16 119.88(18) . .
C15 C14 C13 120.22(19) . .
C15 C14 H14 119.9 . .
C13 C14 H14 119.9 . .
C14 C15 C8 120.58(17) . .
C14 C15 C15 133.38(12) . 8_556
C8 C15 C15 106.03(10) . 8_556
C311 C16 C17 110.1(3) . .
C311 C16 C19 109.2(2) . .
C17 C16 C19 107.7(2) . .
C311 C16 C13 107.3(2) . .
C17 C16 C13 110.92(19) . .
C19 C16 C13 111.58(19) . .
C16 C17 H17A 109.5 . .
C16 C17 H17B 109.5 . .
H17A C17 H17B 109.5 . .
C16 C17 H17C 109.5 . .
H17A C17 H17C 109.5 . .
H17B C17 H17C 109.5 . .
C16 C19 H19A 109.5 . .
C16 C19 H19B 109.5 . .
H19A C19 H19B 109.5 . .
C16 C19 H19C 109.5 . .
H19A C19 H19C 109.5 . .
H19B C19 H19C 109.5 . .
F1 B1 F1 109.5(3) 2_556 .
F1 B1 F2 109.54(9) 2_556 2_556
F1 B1 F2 108.98(8) . 2_556
F1 B1 F2 108.98(8) 2_556 .
F1 B1 F2 109.55(9) . .
F2 B1 F2 110.3(3) 2_556 .
F3 B2 F3 111.4(3) . 8_556
F3 B2 F5 108.86(17) . .
F3 B2 F5 108.86(17) 8_556 .
F3 B2 F4 109.61(16) . .
F3 B2 F4 109.61(16) 8_556 .
F5 B2 F4 108.5(2) . .

loop_
_geom_bond_atom_site_label_1
_geom_bond_atom_site_label_2
_geom_bond_distance
_geom_bond_site_symmetry_2
F1 B1 1.380(2) .
C100 C11 1.336(3) .
C100 N2 1.388(3) .
C100 H101 0.97(2) .
C311 C16 1.525(4) .
C311 H31A 0.9800 .
C311 H31B 0.9800 .
C311 H31C 0.9800 .
F2 B1 1.394(3) .
N2 C60 1.333(2) .
N2 C70 1.437(3) .
F3 B2 1.379(2) .
N3 C8 1.381(2) .
N3 C8 1.381(2) 8_556
N3 H3N 0.85(3) .
F4 B2 1.409(4) .
F5 B2 1.401(4) .
N1 C60 1.332(2) .
N1 C11 1.389(2) .
N1 C7 1.438(3) .
C1 C10 1.380(4) .
C1 C2 1.380(3) .
C1 H1 0.9500 .
C2 C3 1.392(3) .
C2 H2 0.9500 .
C3 C70 1.382(3) .
C3 H3 0.9500 .
C60 H60 0.9500 .
C7 C12 1.382(3) .
C7 C8 1.392(3) .
C70 C9 1.385(3) .
C8 C15 1.412(3) .
C9 C10 1.386(3) .
C9 H9 0.9500 .
C10 H10 0.9500 .
C11 H11 0.9500 .
C12 C13 1.407(3) .
C12 H12 0.9500 .
C13 C14 1.395(3) .
C13 C16 1.533(3) .
C14 C15 1.392(3) .
C14 H14 0.9500 .
C15 C15 1.453(4) 8_556
C16 C17 1.529(4) .
C16 C19 1.533(3) .
C17 H17A 0.9800 .
C17 H17B 0.9800 .
C17 H17C 0.9800 .
C19 H19A 0.9800 .
C19 H19B 0.9800 .
C19 H19C 0.9800 .
B1 F1 1.380(2) 2_556
B1 F2 1.394(3) 2_556
B2 F3 1.379(2) 8_556

loop_
_geom_torsion_atom_site_label_1
_geom_torsion_atom_site_label_2
_geom_torsion_atom_site_label_3
_geom_torsion_atom_site_label_4
_geom_torsion
_geom_torsion_site_symmetry_1
_geom_torsion_site_symmetry_4
C11 C100 N2 C60 -0.3(2) . .
C11 C100 N2 C70 -178.97(18) . .
C10 C1 C2 C3 1.0(4) . .
C1 C2 C3 C70 -1.0(3) . .
C11 N1 C60 N2 -1.0(2) . .
C7 N1 C60 N2 -178.93(17) . .
C100 N2 C60 N1 0.8(2) . .
C70 N2 C60 N1 179.50(17) . .
C60 N1 C7 C12 122.2(2) . .
C11 N1 C7 C12 -55.4(3) . .
C60 N1 C7 C8 -60.5(3) . .
C11 N1 C7 C8 121.9(2) . .
C2 C3 C70 C9 0.1(3) . .
C2 C3 C70 N2 -179.10(19) . .
C60 N2 C70 C3 32.7(3) . .
C100 N2 C70 C3 -148.8(2) . .
C60 N2 C70 C9 -146.5(2) . .
C100 N2 C70 C9 31.9(3) . .
C8 N3 C8 C7 179.41(14) 8_556 .
C8 N3 C8 C15 -0.6(3) 8_556 .
C12 C7 C8 N3 -179.9(2) . .
N1 C7 C8 N3 2.8(3) . .
C12 C7 C8 C15 0.1(3) . .
N1 C7 C8 C15 -177.18(18) . .
C3 C70 C9 C10 0.7(4) . .
N2 C70 C9 C10 179.9(2) . .
C2 C1 C10 C9 -0.2(4) . .
C70 C9 C10 C1 -0.6(4) . .
N2 C100 C11 N1 -0.4(2) . .
C60 N1 C11 C100 0.9(2) . .
C7 N1 C11 C100 178.78(18) . .
C8 C7 C12 C13 -1.0(3) . .
N1 C7 C12 C13 176.27(18) . .
C7 C12 C13 C14 0.7(3) . .
C7 C12 C13 C16 177.0(2) . .
C12 C13 C14 C15 0.6(3) . .
C16 C13 C14 C15 -175.6(2) . .
C13 C14 C15 C8 -1.6(3) . .
C13 C14 C15 C15 179.54(13) . 8_556
N3 C8 C15 C14 -178.8(2) . .
C7 C8 C15 C14 1.2(3) . .
N3 C8 C15 C15 0.37(18) . 8_556
C7 C8 C15 C15 -179.64(15) . 8_556
C14 C13 C16 C311 94.1(3) . .
C12 C13 C16 C311 -82.0(3) . .
C14 C13 C16 C17 -26.2(3) . .
C12 C13 C16 C17 157.6(2) . .
C14 C13 C16 C19 -146.3(2) . .
C12 C13 C16 C19 37.5(3) . .
